data_1540700
loop_
_publ_author_name
'Pugh, Thomas'
'Vieru, Veacheslav'
'Chibotaru, Liviu F.'
'Layfield, Richard A.'

_publ_section_title
;
 Magneto-structural correlations in arsenic- and selenium-ligated
 dysprosium single-molecule magnets
;
_journal_issue 3
_journal_name_full 'Chem. Sci.'
_journal_page_first 2128
_journal_paper_doi 10.1039/C5SC03755G
_journal_volume 7
_journal_year 2016
_chemical_formula_moiety 'C63 H75 Dy3 Se3, C7 H8'
_chemical_formula_sum 'C70 H83 Dy3 Se3'
_chemical_formula_weight 1648.74
_chemical_name_systematic 4-Dy
_chemical_properties_physical 'Air-sensitive, Moisture-sensitive, Oxygen-sensitive'
_space_group_crystal_system monoclinic
_space_group_IT_number 9
_space_group_name_Hall 'C -2yc'
_space_group_name_H-M_alt 'C 1 c 1'
_symmetry_space_group_name_Hall 'C -2yc'
_symmetry_space_group_name_H-M 'C 1 c 1'
_atom_sites_solution_hydrogens geom
_atom_sites_solution_primary direct
_audit_creation_date 2015-01-23
_audit_creation_method
;
Olex2 1.2
(compiled 2015.01.12 svn.r3133 for OlexSys, GUI svn.r4987)
;
_audit_update_record
;
2015-05-28 deposited with the CCDC.
2015-12-15 downloaded from the CCDC.
;
_cell_angle_alpha 90
_cell_angle_beta 103.098(8)
_cell_angle_gamma 90
_cell_formula_units_Z 4
_cell_length_a 14.8845(13)
_cell_length_b 18.4953(14)
_cell_length_c 23.4214(18)
_cell_measurement_reflns_used 11212
_cell_measurement_temperature 100
_cell_measurement_theta_max 27.3740
_cell_measurement_theta_min 2.8900
_cell_volume 6280.0(9)
_computing_cell_refinement
;
CrysAlisPro, Agilent Technologies,
Version 1.171.36.24 (release 03-12-2012 CrysAlis171 .NET)
(compiled Dec  3 2012,18:21:49)
;
_computing_data_collection
;
CrysAlisPro, Agilent Technologies,
Version 1.171.36.24 (release 03-12-2012 CrysAlis171 .NET)
(compiled Dec  3 2012,18:21:49)
;
_computing_data_reduction
;
CrysAlisPro, Agilent Technologies,
Version 1.171.36.24 (release 03-12-2012 CrysAlis171 .NET)
(compiled Dec  3 2012,18:21:49)
;
_computing_molecular_graphics 'Olex2 (Dolomanov et al., 2009)'
_computing_publication_material 'Olex2 (Dolomanov et al., 2009)'
_computing_structure_refinement 'ShelXL (Sheldrick, 2008)'
_computing_structure_solution 'ShelXS (Sheldrick, 2008)'
_diffrn_ambient_temperature 100.0
_diffrn_detector_area_resol_mean 8.3367
_diffrn_measured_fraction_theta_full 0.996
_diffrn_measured_fraction_theta_max 0.996
_diffrn_measurement_details
;
  1 omega  -13.00   24.00   1.0000    5.0000
omega____ theta____ kappa____ phi______ frames
    -      -22.5324  -99.0000   90.0000 37

  2 omega  -16.00   13.00   1.0000    5.0000
omega____ theta____ kappa____ phi______ frames
    -      -22.5324  -99.0000    0.0000 29

  3 omega  -32.00   31.00   1.0000    5.0000
omega____ theta____ kappa____ phi______ frames
    -       23.8605  -57.0000 -150.0000 63

  4 omega  -11.00  105.00   1.0000    5.0000
omega____ theta____ kappa____ phi______ frames
    -       23.8605   57.0000    0.0000 116

  5 omega   40.00  124.00   1.0000    5.0000
omega____ theta____ kappa____ phi______ frames
    -       23.8605  179.0000   30.0000 84

  6 omega  -48.00   59.00   1.0000    5.0000
omega____ theta____ kappa____ phi______ frames
    -       23.8605  -57.0000    0.0000 107

  7 omega   -5.00  104.00   1.0000    5.0000
omega____ theta____ kappa____ phi______ frames
    -       23.8605   57.0000 -120.0000 109

  8 omega  -56.00   54.00   1.0000    5.0000
omega____ theta____ kappa____ phi______ frames
    -       23.8605  -57.0000  120.0000 110

  9 omega  -16.00   98.00   1.0000    5.0000
omega____ theta____ kappa____ phi______ frames
    -       23.8605   37.0000  150.0000 114
;
_diffrn_measurement_device_type 'Xcalibur, Sapphire2, large Be window'
_diffrn_measurement_method '\w scans'
_diffrn_orient_matrix_UB_11 0.0108948000
_diffrn_orient_matrix_UB_12 0.0233435000
_diffrn_orient_matrix_UB_13 0.0245799000
_diffrn_orient_matrix_UB_21 -0.0333798000
_diffrn_orient_matrix_UB_22 0.0252432000
_diffrn_orient_matrix_UB_23 -0.0145887000
_diffrn_orient_matrix_UB_31 -0.0339607000
_diffrn_orient_matrix_UB_32 -0.0171691000
_diffrn_orient_matrix_UB_33 0.0121607000
_diffrn_radiation_monochromator graphite
_diffrn_radiation_type MoK\a
_diffrn_radiation_wavelength 0.71073
_diffrn_reflns_av_R_equivalents 0.0675
_diffrn_reflns_av_unetI/netI 0.0727
_diffrn_reflns_laue_measured_fraction_full 0.996
_diffrn_reflns_laue_measured_fraction_max 0.996
_diffrn_reflns_limit_h_max 17
_diffrn_reflns_limit_h_min -17
_diffrn_reflns_limit_k_max 22
_diffrn_reflns_limit_k_min -22
_diffrn_reflns_limit_l_max 28
_diffrn_reflns_limit_l_min -28
_diffrn_reflns_number 37134
_diffrn_reflns_point_group_measured_fraction_full 0.996
_diffrn_reflns_point_group_measured_fraction_max 0.996
_diffrn_reflns_theta_full 25.242
_diffrn_reflns_theta_max 25.350
_diffrn_reflns_theta_min 3.777
_diffrn_source 'Enhance (Mo) X-ray Source'
_exptl_absorpt_coefficient_mu 5.311
_exptl_absorpt_correction_T_max 1.00000
_exptl_absorpt_correction_T_min 0.49638
_exptl_absorpt_correction_type multi-scan
_exptl_absorpt_process_details
;
CrysAlisPro, Agilent Technologies,
Version 1.171.36.24 (release 03-12-2012 CrysAlis171 .NET)
(compiled Dec  3 2012,18:21:49)
Empirical absorption correction using spherical harmonics,
 implemented in SCALE3 ABSPACK scaling algorithm.
;
_exptl_crystal_colour 'clear light colourless'
_exptl_crystal_colour_lustre clear
_exptl_crystal_colour_modifier light
_exptl_crystal_colour_primary colourless
_exptl_crystal_density_diffrn 1.744
_exptl_crystal_description block
_exptl_crystal_F_000 3212
_exptl_crystal_preparation 'Magnetic properties'
_exptl_crystal_recrystallization_method 'Re-crystallisation from solvent: toluene'
_exptl_crystal_size_max 0.2
_exptl_crystal_size_mid 0.1
_exptl_crystal_size_min 0.1
_refine_diff_density_max 1.674
_refine_diff_density_min -0.858
_refine_diff_density_rms 0.151
_refine_ls_abs_structure_details
;
 Flack x determined using 4498 quotients [(I+)-(I-)]/[(I+)+(I-)]
 (Parsons and Flack (2004), Acta Cryst. A60, s61).
;
_refine_ls_abs_structure_Flack -0.028(12)
_refine_ls_extinction_method none
_refine_ls_goodness_of_fit_ref 1.021
_refine_ls_hydrogen_treatment constr
_refine_ls_matrix_type full
_refine_ls_number_parameters 701
_refine_ls_number_reflns 11451
_refine_ls_number_restraints 74
_refine_ls_restrained_S_all 1.019
_refine_ls_R_factor_all 0.0512
_refine_ls_R_factor_gt 0.0401
_refine_ls_shift/su_max 0.001
_refine_ls_shift/su_mean 0.000
_refine_ls_structure_factor_coef Fsqd
_refine_ls_weighting_details
;
 w=1/[\s^2^(Fo^2^)+(0.0366P)^2^]
 where P=(Fo^2^+2Fc^2^)/3
;
_refine_ls_weighting_scheme calc
_refine_ls_wR_factor_gt 0.0806
_refine_ls_wR_factor_ref 0.0870
_reflns_Friedel_coverage 0.998
_reflns_friedel_fraction_full 0.996
_reflns_friedel_fraction_max 0.996
_reflns_number_gt 10122
_reflns_number_total 11451
_reflns_threshold_expression 'I > 2\s(I)'
_cod_data_source_file c5sc03755g2.cif
_cod_data_source_block oral242_rered_xprep_shelxl
_cod_depositor_comments 'Adding full bibliography for 1540697--1540701.cif.'
_cod_database_code 1540700
_shelxl_version_number 2013-2
_chemical_oxdiff_formula C70H86Dy3Se3
_shelx_space_group_comment
;
The symmetry employed for this shelxl refinement is uniquely defined
by the following loop, which should always be used as a source of
symmetry information in preference to the above space-group names.
They are only intended as comments.
;
_reflns_odcompleteness_completeness 99.82
_reflns_odcompleteness_iscentric 1
_reflns_odcompleteness_theta 27.04
_olex2_refinement_description
;
1. Fixed Uiso
 At 1.2 times of:
  All C(H) groups
 At 1.5 times of:
  All C(H,H,H) groups
2. Uiso/Uaniso restraints and constraints
C25 \\sim C26 \\sim C27 \\sim C28 \\sim C29 \\sim C30: within 2A with sigma of
0.002 and sigma for terminal atoms of 0.004
C1 \\sim C2 \\sim C3 \\sim C4 \\sim C5 \\sim C6: within 2A with sigma of 0.002
and sigma for terminal atoms of 0.004
3.a Aromatic/amide H refined with riding coordinates:
 C2(H2), C3(H3), C4(H4), C5(H5), C8(H8), C9(H9), C10(H10), C11(H11), C14(H14),
 C15(H15), C16(H16), C17(H17), C20(H20), C21(H21), C22(H22), C23(H23), C26(H26),
  C27(H27), C28(H28), C29(H29), C32(H32), C33(H33), C34(H34), C35(H35),
 C39(H39), C41(H41), C48(H48), C50(H50), C57(H57), C59(H59), C65(H65), C66(H66),
  C67(H67), C68(H68), C69(H69)
3.b Idealised Me refined as rotating group:
 C6(H6A,H6B,H6C), C12(H12A,H12B,H12C), C18(H18A,H18B,H18C), C24(H24A,H24B,
 H24C), C30(H30A,H30B,H30C), C36(H36A,H36B,H36C), C43(H43A,H43B,H43C), C44(H44A,
 H44B,H44C), C45(H45A,H45B,H45C), C52(H52A,H52B,H52C), C53(H53A,H53B,H53C),
 C54(H54A,H54B,H54C), C61(H61A,H61B,H61C), C62(H62A,H62B,H62C), C63(H63A,H63B,
 H63C), C70(H70A,H70B,H70C)
;
_olex2_submission_special_instructions 'No special instructions were received'

loop_
_space_group_symop_operation_xyz
'x, y, z'
'x, -y, z+1/2'
'x+1/2, y+1/2, z'
'x+1/2, -y+1/2, z+1/2'

loop_
_atom_site_label
_atom_site_type_symbol
_atom_site_fract_x
_atom_site_fract_y
_atom_site_fract_z
_atom_site_U_iso_or_equiv
_atom_site_adp_type
_atom_site_occupancy
_atom_site_site_symmetry_order
_atom_site_calc_flag
_atom_site_refinement_flags_posn
_atom_site_refinement_flags_adp
Dy1 Dy -0.59392(4) -0.60199(3) -0.41767(3) 0.01616(15) Uani 1 1 d . .
Dy2 Dy -0.57410(4) -0.31281(3) -0.42972(3) 0.01660(15) Uani 1 1 d . .
Dy3 Dy -0.42632(4) -0.47975(3) -0.56947(3) 0.01637(15) Uani 1 1 d . .
Se1 Se -0.65749(10) -0.45217(7) -0.41636(8) 0.0329(4) Uani 1 1 d . .
Se2 Se -0.51598(10) -0.35098(8) -0.53647(6) 0.0296(4) Uani 1 1 d . .
Se3 Se -0.52955(11) -0.59427(8) -0.52585(6) 0.0325(4) Uani 1 1 d . .
C1 C -0.7348(9) -0.6569(7) -0.3824(6) 0.0239(17) Uani 1 1 d . U
C2 C -0.7724(10) -0.6274(8) -0.4381(6) 0.0245(18) Uani 1 1 d . U
H2 H -0.8127 -0.5869 -0.4457 0.029 Uiso 1 1 calc R .
C3 C -0.7408(10) -0.6675(8) -0.4807(7) 0.0255(18) Uani 1 1 d . U
H3 H -0.7556 -0.6587 -0.5217 0.031 Uiso 1 1 calc R .
C4 C -0.6829(9) -0.7232(7) -0.4515(6) 0.0250(18) Uani 1 1 d . U
H4 H -0.6513 -0.7580 -0.4694 0.030 Uiso 1 1 calc R .
C5 C -0.6805(9) -0.7179(7) -0.3909(6) 0.0236(17) Uani 1 1 d . U
H5 H -0.6485 -0.7494 -0.3611 0.028 Uiso 1 1 calc R .
C6 C -0.7506(9) -0.6313(7) -0.3248(6) 0.026(3) Uani 1 1 d . U
H6A H -0.6918 -0.6304 -0.2957 0.039 Uiso 1 1 calc GR .
H6B H -0.7933 -0.6642 -0.3116 0.039 Uiso 1 1 calc GR .
H6C H -0.7770 -0.5825 -0.3294 0.039 Uiso 1 1 calc GR .
C7 C -0.4528(9) -0.6742(7) -0.3539(6) 0.023(3) Uani 1 1 d . .
C8 C -0.4150(9) -0.6177(7) -0.3811(6) 0.021(3) Uani 1 1 d . .
H8 H -0.3805 -0.6227 -0.4104 0.025 Uiso 1 1 calc R .
C9 C -0.4381(9) -0.5516(7) -0.3566(5) 0.018(3) Uani 1 1 d . .
H9 H -0.4212 -0.5046 -0.3667 0.021 Uiso 1 1 calc R .
C10 C -0.4899(9) -0.5678(7) -0.3153(5) 0.020(3) Uani 1 1 d . .
H10 H -0.5146 -0.5339 -0.2925 0.024 Uiso 1 1 calc R .
C11 C -0.4988(9) -0.6436(7) -0.3137(5) 0.021(3) Uani 1 1 d . .
H11 H -0.5307 -0.6696 -0.2894 0.025 Uiso 1 1 calc R .
C12 C -0.4415(12) -0.7541(9) -0.3630(7) 0.048(5) Uani 1 1 d . .
H12A H -0.4985 -0.7793 -0.3608 0.072 Uiso 1 1 calc GR .
H12B H -0.3903 -0.7727 -0.3326 0.072 Uiso 1 1 calc GR .
H12C H -0.4284 -0.7622 -0.4017 0.072 Uiso 1 1 calc GR .
C13 C -0.4812(10) -0.2887(7) -0.3211(6) 0.026(3) Uani 1 1 d . .
C14 C -0.4584(8) -0.3602(7) -0.3349(5) 0.017(3) Uani 1 1 d . .
H14 H -0.4737 -0.4032 -0.3171 0.021 Uiso 1 1 calc R .
C15 C -0.4090(9) -0.3564(7) -0.3798(5) 0.016(3) Uani 1 1 d . .
H15 H -0.3869 -0.3962 -0.3984 0.020 Uiso 1 1 calc R .
C16 C -0.3987(9) -0.2830(7) -0.3918(6) 0.021(3) Uani 1 1 d . .
H16 H -0.3665 -0.2642 -0.4192 0.025 Uiso 1 1 calc R .
C17 C -0.4434(9) -0.2423(7) -0.3569(5) 0.018(3) Uani 1 1 d . .
H17 H -0.4477 -0.1910 -0.3572 0.022 Uiso 1 1 calc R .
C18 C -0.5281(11) -0.2683(8) -0.2721(6) 0.036(4) Uani 1 1 d . .
H18A H -0.5694 -0.2272 -0.2846 0.054 Uiso 1 1 calc GR .
H18B H -0.4812 -0.2549 -0.2371 0.054 Uiso 1 1 calc GR .
H18C H -0.5637 -0.3096 -0.2631 0.054 Uiso 1 1 calc GR .
C19 C -0.6300(10) -0.1812(8) -0.4634(7) 0.029(4) Uani 1 1 d . .
C20 C -0.6910(10) -0.2287(7) -0.5022(6) 0.024(3) Uani 1 1 d . .
H20 H -0.6952 -0.2334 -0.5431 0.029 Uiso 1 1 calc R .
C21 C -0.7426(10) -0.2666(8) -0.4700(7) 0.029(4) Uani 1 1 d . .
H21 H -0.7877 -0.3022 -0.4851 0.035 Uiso 1 1 calc R .
C22 C -0.7176(10) -0.2438(8) -0.4116(7) 0.031(4) Uani 1 1 d . .
H22 H -0.7409 -0.2618 -0.3799 0.037 Uiso 1 1 calc R .
C23 C -0.6503(9) -0.1882(7) -0.4090(6) 0.026(3) Uani 1 1 d . .
H23 H -0.6237 -0.1605 -0.3752 0.031 Uiso 1 1 calc R .
C24 C -0.5647(11) -0.1298(8) -0.4814(9) 0.050(5) Uani 1 1 d . .
H24A H -0.5030 -0.1363 -0.4561 0.075 Uiso 1 1 calc GR .
H24B H -0.5855 -0.0801 -0.4777 0.075 Uiso 1 1 calc GR .
H24C H -0.5624 -0.1391 -0.5222 0.075 Uiso 1 1 calc GR .
C25 C -0.4200(10) -0.5403(7) -0.6706(5) 0.0229(16) Uani 1 1 d . U
C26 C -0.3790(10) -0.4721(7) -0.6711(5) 0.0224(17) Uani 1 1 d . U
H26 H -0.3162 -0.4624 -0.6708 0.027 Uiso 1 1 calc R .
C27 C -0.4516(9) -0.4190(8) -0.6722(5) 0.0232(17) Uani 1 1 d . U
H27 H -0.4450 -0.3680 -0.6721 0.028 Uiso 1 1 calc R .
C28 C -0.5335(10) -0.4575(8) -0.6733(6) 0.0231(17) Uani 1 1 d . U
H28 H -0.5921 -0.4366 -0.6743 0.028 Uiso 1 1 calc R .
C29 C -0.5149(10) -0.5310(8) -0.6729(6) 0.0227(17) Uani 1 1 d . U
H29 H -0.5586 -0.5687 -0.6740 0.027 Uiso 1 1 calc R .
C30 C -0.3732(10) -0.6131(7) -0.6696(6) 0.028(3) Uani 1 1 d . U
H30A H -0.3071 -0.6077 -0.6524 0.041 Uiso 1 1 calc GR .
H30B H -0.3821 -0.6315 -0.7097 0.041 Uiso 1 1 calc GR .
H30C H -0.4001 -0.6470 -0.6460 0.041 Uiso 1 1 calc GR .
C31 C -0.2501(9) -0.4362(8) -0.5344(6) 0.020(3) Uani 1 1 d . .
C32 C -0.2482(9) -0.5125(7) -0.5427(6) 0.020(3) Uani 1 1 d . .
H32 H -0.2242 -0.5363 -0.5720 0.024 Uiso 1 1 calc R .
C33 C -0.2875(10) -0.5467(8) -0.5008(6) 0.025(3) Uani 1 1 d . .
H33 H -0.2939 -0.5974 -0.4966 0.030 Uiso 1 1 calc R .
C34 C -0.3154(9) -0.4937(7) -0.4666(6) 0.020(3) Uani 1 1 d . .
H34 H -0.3446 -0.5019 -0.4350 0.024 Uiso 1 1 calc R .
C35 C -0.2924(9) -0.4250(7) -0.4869(5) 0.018(3) Uani 1 1 d . .
H35 H -0.3036 -0.3794 -0.4711 0.021 Uiso 1 1 calc R .
C36 C -0.2092(11) -0.3800(8) -0.5662(7) 0.032(4) Uani 1 1 d . .
H36A H -0.2114 -0.3964 -0.6063 0.049 Uiso 1 1 calc GR .
H36B H -0.1449 -0.3715 -0.5459 0.049 Uiso 1 1 calc GR .
H36C H -0.2442 -0.3349 -0.5675 0.049 Uiso 1 1 calc GR .
C37 C -0.7823(9) -0.4425(7) -0.4077(6) 0.018(3) Uani 1 1 d . .
C38 C -0.7994(10) -0.4353(7) -0.3512(6) 0.023(3) Uani 1 1 d . .
C39 C -0.8913(11) -0.4321(8) -0.3467(7) 0.031(4) Uani 1 1 d . .
H39 H -0.9035 -0.4280 -0.3087 0.037 Uiso 1 1 calc R .
C40 C -0.9655(10) -0.4347(8) -0.3943(7) 0.030(4) Uani 1 1 d . .
C41 C -0.9448(9) -0.4409(7) -0.4478(7) 0.026(3) Uani 1 1 d . .
H41 H -0.9945 -0.4416 -0.4814 0.031 Uiso 1 1 calc R .
C42 C -0.8569(10) -0.4464(7) -0.4564(6) 0.022(3) Uani 1 1 d . .
C43 C -0.7235(11) -0.4318(10) -0.2962(7) 0.046(5) Uani 1 1 d . .
H43A H -0.6789 -0.4705 -0.2969 0.068 Uiso 1 1 calc GR .
H43B H -0.7499 -0.4376 -0.2618 0.068 Uiso 1 1 calc GR .
H43C H -0.6923 -0.3849 -0.2943 0.068 Uiso 1 1 calc GR .
C44 C -1.0640(11) -0.4293(10) -0.3886(8) 0.050(5) Uani 1 1 d . .
H44A H -1.0941 -0.3883 -0.4119 0.075 Uiso 1 1 calc GR .
H44B H -1.0653 -0.4220 -0.3473 0.075 Uiso 1 1 calc GR .
H44C H -1.0968 -0.4740 -0.4029 0.075 Uiso 1 1 calc GR .
C45 C -0.8439(11) -0.4561(8) -0.5184(6) 0.035(4) Uani 1 1 d . .
H45A H -0.7801 -0.4446 -0.5195 0.052 Uiso 1 1 calc GR .
H45B H -0.8859 -0.4237 -0.5449 0.052 Uiso 1 1 calc GR .
H45C H -0.8575 -0.5063 -0.5308 0.052 Uiso 1 1 calc GR .
C46 C -0.5741(9) -0.2956(7) -0.6051(6) 0.023(3) Uani 1 1 d . .
C47 C -0.5224(9) -0.2412(8) -0.6244(6) 0.022(3) Uani 1 1 d . .
C48 C -0.5631(10) -0.2019(7) -0.6746(6) 0.028(3) Uani 1 1 d . .
H48 H -0.5277 -0.1659 -0.6884 0.033 Uiso 1 1 calc R .
C49 C -0.6525(10) -0.2134(7) -0.7048(6) 0.023(3) Uani 1 1 d . .
C50 C -0.7026(9) -0.2665(7) -0.6836(6) 0.021(3) Uani 1 1 d . .
H50 H -0.7649 -0.2747 -0.7034 0.025 Uiso 1 1 calc R .
C51 C -0.6647(9) -0.3079(7) -0.6344(6) 0.018(3) Uani 1 1 d . .
C52 C -0.4234(10) -0.2240(9) -0.5921(7) 0.041(4) Uani 1 1 d . .
H52A H -0.4216 -0.2145 -0.5507 0.062 Uiso 1 1 calc GR .
H52B H -0.4017 -0.1812 -0.6097 0.062 Uiso 1 1 calc GR .
H52C H -0.3835 -0.2653 -0.5953 0.062 Uiso 1 1 calc GR .
C53 C -0.6961(11) -0.1694(8) -0.7586(6) 0.038(4) Uani 1 1 d . .
H53A H -0.7471 -0.1968 -0.7828 0.057 Uiso 1 1 calc GR .
H53B H -0.6498 -0.1592 -0.7813 0.057 Uiso 1 1 calc GR .
H53C H -0.7197 -0.1238 -0.7464 0.057 Uiso 1 1 calc GR .
C54 C -0.7252(10) -0.3632(8) -0.6153(7) 0.033(4) Uani 1 1 d . .
H54A H -0.7515 -0.3431 -0.5840 0.049 Uiso 1 1 calc GR .
H54B H -0.6885 -0.4062 -0.6008 0.049 Uiso 1 1 calc GR .
H54C H -0.7751 -0.3766 -0.6487 0.049 Uiso 1 1 calc GR .
C55 C -0.5987(10) -0.6557(7) -0.5875(5) 0.020(3) Uani 1 1 d . .
C56 C -0.6832(9) -0.6349(7) -0.6219(6) 0.022(3) Uani 1 1 d . .
C57 C -0.7275(9) -0.6822(7) -0.6654(6) 0.023(3) Uani 1 1 d . .
H57 H -0.7856 -0.6681 -0.6888 0.027 Uiso 1 1 calc R .
C58 C -0.6929(10) -0.7472(7) -0.6764(6) 0.023(3) Uani 1 1 d . .
C59 C -0.6088(10) -0.7663(8) -0.6419(6) 0.028(3) Uani 1 1 d . .
H59 H -0.5829 -0.8113 -0.6492 0.034 Uiso 1 1 calc R .
C60 C -0.5599(9) -0.7236(7) -0.5971(6) 0.021(3) Uani 1 1 d . .
C61 C -0.7254(11) -0.5614(7) -0.6144(7) 0.035(4) Uani 1 1 d . .
H61A H -0.6900 -0.5233 -0.6285 0.052 Uiso 1 1 calc GR .
H61B H -0.7240 -0.5533 -0.5728 0.052 Uiso 1 1 calc GR .
H61C H -0.7895 -0.5602 -0.6370 0.052 Uiso 1 1 calc GR .
C62 C -0.7456(12) -0.7958(9) -0.7241(6) 0.043(4) Uani 1 1 d . .
H62A H -0.8113 -0.7834 -0.7322 0.064 Uiso 1 1 calc GR .
H62B H -0.7374 -0.8463 -0.7112 0.064 Uiso 1 1 calc GR .
H62C H -0.7224 -0.7894 -0.7597 0.064 Uiso 1 1 calc GR .
C63 C -0.4685(10) -0.7505(9) -0.5584(6) 0.040(4) Uani 1 1 d . .
H63A H -0.4761 -0.7582 -0.5184 0.060 Uiso 1 1 calc GR .
H63B H -0.4202 -0.7144 -0.5580 0.060 Uiso 1 1 calc GR .
H63C H -0.4509 -0.7961 -0.5742 0.060 Uiso 1 1 calc GR .
C64 C -1.1198(10) -0.4686(8) -0.7548(7) 0.034(4) Uani 1 1 d . .
C65 C -1.1132(11) -0.4914(9) -0.6985(7) 0.037(4) Uani 1 1 d . .
H65 H -1.1668 -0.5099 -0.6880 0.045 Uiso 1 1 calc R .
C66 C -1.0322(11) -0.4885(9) -0.6566(7) 0.037(4) Uani 1 1 d . .
H66 H -1.0299 -0.5045 -0.6178 0.044 Uiso 1 1 calc R .
C67 C -0.9538(11) -0.4617(8) -0.6719(7) 0.035(4) Uani 1 1 d . .
H67 H -0.8974 -0.4584 -0.6433 0.041 Uiso 1 1 calc R .
C68 C -0.9579(12) -0.4402(9) -0.7284(7) 0.044(4) Uani 1 1 d . .
H68 H -0.9038 -0.4237 -0.7394 0.053 Uiso 1 1 calc R .
C69 C -1.0415(12) -0.4427(9) -0.7697(7) 0.043(4) Uani 1 1 d . .
H69 H -1.0446 -0.4263 -0.8085 0.052 Uiso 1 1 calc R .
C70 C -1.2080(11) -0.4719(9) -0.7992(7) 0.047(5) Uani 1 1 d . .
H70A H -1.2121 -0.5180 -0.8203 0.071 Uiso 1 1 calc GR .
H70B H -1.2110 -0.4319 -0.8269 0.071 Uiso 1 1 calc GR .
H70C H -1.2595 -0.4682 -0.7796 0.071 Uiso 1 1 calc GR .

loop_
_atom_site_aniso_label
_atom_site_aniso_U_11
_atom_site_aniso_U_22
_atom_site_aniso_U_33
_atom_site_aniso_U_23
_atom_site_aniso_U_13
_atom_site_aniso_U_12
Dy1 0.0166(3) 0.0185(3) 0.0129(3) 0.0007(3) 0.0024(2) -0.0029(3)
Dy2 0.0148(3) 0.0176(3) 0.0171(3) -0.0025(3) 0.0030(2) 0.0003(3)
Dy3 0.0155(3) 0.0222(3) 0.0118(3) -0.0001(3) 0.0038(2) 0.0005(3)
Se1 0.0178(8) 0.0180(7) 0.0660(11) 0.0000(7) 0.0158(8) -0.0011(6)
Se2 0.0371(9) 0.0376(9) 0.0146(7) 0.0044(6) 0.0066(6) 0.0219(7)
Se3 0.0423(10) 0.0426(9) 0.0150(7) -0.0089(6) 0.0114(7) -0.0250(7)
C1 0.019(4) 0.026(4) 0.026(4) 0.002(3) 0.003(3) -0.010(3)
C2 0.019(4) 0.027(4) 0.027(4) 0.002(3) 0.002(3) -0.011(3)
C3 0.020(4) 0.028(4) 0.027(4) 0.001(3) 0.002(3) -0.011(3)
C4 0.019(4) 0.027(4) 0.027(4) 0.001(3) 0.002(3) -0.010(3)
C5 0.017(4) 0.026(4) 0.026(4) 0.002(3) 0.002(3) -0.010(3)
C6 0.023(5) 0.028(5) 0.028(5) 0.000(5) 0.006(5) -0.012(5)
C7 0.018(8) 0.019(7) 0.025(8) 0.001(6) -0.007(6) 0.001(6)
C8 0.013(7) 0.029(8) 0.020(8) -0.001(6) 0.004(6) 0.002(6)
C9 0.017(8) 0.019(7) 0.012(7) 0.006(5) -0.008(5) 0.001(6)
C10 0.016(7) 0.026(8) 0.015(7) -0.007(6) 0.000(6) 0.001(6)
C11 0.019(8) 0.031(8) 0.010(7) 0.002(6) -0.001(6) -0.013(6)
C12 0.049(12) 0.044(11) 0.047(11) 0.010(8) 0.003(9) 0.000(9)
C13 0.027(9) 0.027(8) 0.022(8) -0.011(6) 0.000(6) 0.001(6)
C14 0.012(7) 0.018(7) 0.017(7) 0.004(5) -0.005(6) -0.001(5)
C15 0.019(8) 0.018(7) 0.012(7) -0.003(5) 0.003(6) 0.007(6)
C16 0.015(7) 0.019(7) 0.029(8) 0.003(6) 0.005(6) -0.006(6)
C17 0.017(7) 0.011(7) 0.023(7) -0.004(6) -0.004(6) -0.001(5)
C18 0.043(10) 0.042(10) 0.027(9) -0.010(7) 0.015(8) 0.006(8)
C19 0.022(8) 0.025(8) 0.039(9) 0.004(7) 0.003(7) 0.016(6)
C20 0.029(9) 0.026(8) 0.017(7) 0.000(6) 0.004(6) 0.014(7)
C21 0.016(8) 0.024(8) 0.047(10) -0.005(7) 0.005(7) 0.006(6)
C22 0.022(8) 0.038(9) 0.039(9) 0.010(7) 0.019(7) 0.020(7)
C23 0.011(7) 0.023(8) 0.038(9) -0.023(6) -0.007(6) 0.008(6)
C24 0.025(9) 0.029(9) 0.098(15) 0.014(9) 0.017(10) 0.005(7)
C25 0.027(4) 0.034(4) 0.008(3) 0.000(3) 0.004(3) 0.003(3)
C26 0.026(4) 0.036(4) 0.005(3) 0.001(3) 0.004(3) 0.001(3)
C27 0.028(4) 0.035(4) 0.007(3) 0.002(3) 0.004(3) 0.002(3)
C28 0.027(4) 0.035(4) 0.007(3) 0.001(3) 0.004(3) 0.003(3)
C29 0.026(4) 0.034(4) 0.008(3) 0.001(3) 0.004(3) 0.002(3)
C30 0.030(6) 0.034(5) 0.018(5) -0.005(5) 0.004(5) 0.007(5)
C31 0.010(7) 0.033(8) 0.016(7) 0.002(6) 0.000(6) 0.002(6)
C32 0.015(7) 0.027(8) 0.019(7) -0.007(6) 0.008(6) -0.001(6)
C33 0.025(9) 0.025(8) 0.023(8) 0.000(6) 0.000(6) 0.014(6)
C34 0.015(7) 0.032(8) 0.011(7) 0.005(6) 0.003(6) -0.001(6)
C35 0.016(7) 0.022(7) 0.011(7) -0.002(5) -0.004(5) -0.008(6)
C36 0.036(10) 0.035(9) 0.029(9) 0.004(7) 0.013(7) -0.002(7)
C37 0.010(7) 0.018(7) 0.024(8) 0.000(6) 0.002(6) -0.004(5)
C38 0.027(9) 0.025(8) 0.016(7) -0.002(6) 0.001(6) 0.007(6)
C39 0.040(10) 0.026(8) 0.032(9) 0.001(7) 0.020(8) 0.005(7)
C40 0.021(9) 0.024(8) 0.046(10) 0.005(7) 0.011(8) 0.001(6)
C41 0.012(8) 0.027(8) 0.037(9) 0.001(7) -0.001(6) -0.001(6)
C42 0.023(8) 0.014(7) 0.027(8) 0.002(6) 0.004(6) -0.002(6)
C43 0.024(10) 0.056(11) 0.045(11) -0.015(9) -0.017(8) 0.006(8)
C44 0.039(11) 0.059(12) 0.061(12) 0.010(10) 0.030(10) 0.003(9)
C45 0.046(11) 0.033(9) 0.025(9) -0.008(7) 0.009(8) 0.000(7)
C46 0.018(8) 0.026(8) 0.027(8) -0.001(6) 0.010(6) 0.008(6)
C47 0.012(7) 0.031(8) 0.024(8) -0.004(6) 0.002(6) -0.006(6)
C48 0.040(10) 0.029(8) 0.017(7) -0.003(6) 0.012(7) -0.006(7)
C49 0.028(9) 0.022(7) 0.020(7) -0.002(6) 0.007(6) 0.000(6)
C50 0.022(8) 0.021(7) 0.019(7) -0.006(6) 0.003(6) 0.000(6)
C51 0.026(8) 0.012(7) 0.016(7) -0.004(5) 0.008(6) 0.005(6)
C52 0.011(8) 0.071(12) 0.042(10) 0.002(9) 0.008(7) -0.005(8)
C53 0.057(12) 0.030(9) 0.025(8) -0.005(7) 0.009(8) 0.002(8)
C54 0.033(9) 0.028(8) 0.041(9) -0.004(7) 0.016(8) -0.009(7)
C55 0.031(9) 0.021(7) 0.012(7) 0.001(6) 0.012(6) -0.005(6)
C56 0.015(7) 0.027(8) 0.027(8) 0.012(6) 0.011(6) 0.007(6)
C57 0.014(7) 0.030(8) 0.023(7) 0.006(6) 0.003(6) -0.005(6)
C58 0.032(9) 0.024(8) 0.015(7) 0.000(6) 0.009(6) -0.012(6)
C59 0.029(9) 0.028(8) 0.028(8) -0.001(7) 0.007(7) 0.002(7)
C60 0.024(8) 0.024(8) 0.016(7) 0.007(6) 0.010(6) 0.002(6)
C61 0.039(10) 0.023(8) 0.045(10) 0.008(7) 0.016(8) 0.002(7)
C62 0.060(12) 0.034(9) 0.027(9) -0.021(7) -0.005(8) -0.009(8)
C63 0.040(11) 0.059(11) 0.013(8) 0.004(7) -0.012(7) -0.003(8)
C64 0.027(9) 0.028(9) 0.036(9) -0.012(7) -0.014(7) 0.008(7)
C65 0.022(9) 0.054(11) 0.038(10) -0.012(8) 0.009(7) -0.003(8)
C66 0.034(10) 0.042(10) 0.029(9) -0.006(7) -0.004(8) 0.005(8)
C67 0.024(9) 0.037(9) 0.037(10) -0.007(7) -0.005(7) -0.002(7)
C68 0.038(11) 0.049(11) 0.040(11) 0.014(8) -0.005(8) -0.009(8)
C69 0.045(11) 0.042(10) 0.034(10) 0.010(8) -0.008(8) -0.004(8)
C70 0.037(11) 0.051(11) 0.047(11) -0.009(8) -0.004(9) 0.009(9)

loop_
_atom_type_symbol
_atom_type_description
_atom_type_scat_dispersion_real
_atom_type_scat_dispersion_imag
_atom_type_scat_source
C C 0.0033 0.0016 'International Tables Vol C Tables 4.2.6.8 and 6.1.1.4'
H H 0.0000 0.0000 'International Tables Vol C Tables 4.2.6.8 and 6.1.1.4'
Se Se -0.0929 2.2259 'International Tables Vol C Tables 4.2.6.8 and 6.1.1.4'
Dy Dy -0.1892 4.4098 'International Tables Vol C Tables 4.2.6.8 and 6.1.1.4'

loop_
_geom_angle_atom_site_label_1
_geom_angle_atom_site_label_2
_geom_angle_atom_site_label_3
_geom_angle
Se3 Dy1 Se1 97.68(5)
C1 Dy1 Se1 94.6(3)
C1 Dy1 Se3 137.5(3)
C1 Dy1 C2 31.1(4)
C1 Dy1 C3 51.6(4)
C1 Dy1 C4 51.8(4)
C1 Dy1 C5 31.4(4)
C1 Dy1 C7 102.4(4)
C1 Dy1 C11 84.1(4)
C2 Dy1 Se1 81.7(3)
C2 Dy1 Se3 111.6(3)
C2 Dy1 C3 31.0(4)
C2 Dy1 C5 51.2(4)
C2 Dy1 C7 130.7(4)
C2 Dy1 C11 115.1(4)
C3 Dy1 Se1 102.2(3)
C3 Dy1 Se3 86.0(3)
C3 Dy1 C5 51.3(4)
C3 Dy1 C7 122.4(4)
C3 Dy1 C11 125.9(4)
C4 Dy1 Se1 131.8(3)
C4 Dy1 Se3 91.3(3)
C4 Dy1 C2 51.3(4)
C4 Dy1 C3 31.2(4)
C4 Dy1 C5 31.1(4)
C4 Dy1 C7 91.2(4)
C4 Dy1 C11 99.1(4)
C5 Dy1 Se1 126.0(3)
C5 Dy1 Se3 121.3(3)
C7 Dy1 Se1 133.5(3)
C7 Dy1 Se3 98.1(3)
C7 Dy1 C5 79.9(4)
C8 Dy1 Se1 114.1(3)
C8 Dy1 Se3 77.3(3)
C8 Dy1 C1 132.7(4)
C8 Dy1 C2 161.4(4)
C8 Dy1 C3 141.6(4)
C8 Dy1 C4 114.1(4)
C8 Dy1 C5 110.2(4)
C8 Dy1 C7 30.9(4)
C8 Dy1 C11 51.2(4)
C9 Dy1 Se1 84.6(3)
C9 Dy1 Se3 91.9(3)
C9 Dy1 C1 129.8(4)
C9 Dy1 C2 154.1(4)
C9 Dy1 C3 173.1(4)
C9 Dy1 C4 142.6(4)
C9 Dy1 C5 125.5(4)
C9 Dy1 C7 51.4(4)
C9 Dy1 C8 31.6(4)
C9 Dy1 C10 31.1(4)
C9 Dy1 C11 51.2(4)
C10 Dy1 Se1 83.5(3)
C10 Dy1 Se3 122.9(3)
C10 Dy1 C1 98.8(4)
C10 Dy1 C2 124.9(4)
C10 Dy1 C3 150.0(4)
C10 Dy1 C4 129.3(4)
C10 Dy1 C5 101.4(4)
C10 Dy1 C7 51.4(4)
C10 Dy1 C8 51.8(4)
C10 Dy1 C11 31.1(4)
C11 Dy1 Se1 111.9(3)
C11 Dy1 Se3 127.2(3)
C11 Dy1 C5 74.6(4)
C11 Dy1 C7 30.8(4)
Se1 Dy2 Se2 95.43(5)
C13 Dy2 Se1 100.9(3)
C13 Dy2 Se2 132.4(3)
C13 Dy2 C23 80.2(4)
C14 Dy2 Se1 80.1(3)
C14 Dy2 Se2 112.2(3)
C14 Dy2 C13 31.3(4)
C14 Dy2 C19 131.5(4)
C14 Dy2 C20 161.2(4)
C14 Dy2 C23 111.0(4)
C15 Dy2 Se1 93.4(3)
C15 Dy2 Se2 82.9(3)
C15 Dy2 C13 52.0(4)
C15 Dy2 C14 31.4(4)
C15 Dy2 C16 31.2(4)
C15 Dy2 C17 51.4(4)
C15 Dy2 C19 128.6(4)
C15 Dy2 C20 152.8(4)
C15 Dy2 C21 174.6(4)
C15 Dy2 C22 143.7(4)
C15 Dy2 C23 125.8(4)
C16 Dy2 Se1 124.6(3)
C16 Dy2 Se2 82.8(3)
C16 Dy2 C13 51.2(4)
C16 Dy2 C14 51.1(4)
C16 Dy2 C17 30.6(4)
C16 Dy2 C19 97.5(4)
C16 Dy2 C20 123.7(4)
C16 Dy2 C23 100.9(4)
C17 Dy2 Se1 129.9(3)
C17 Dy2 Se2 110.9(3)
C17 Dy2 C13 30.9(4)
C17 Dy2 C14 51.0(4)
C17 Dy2 C19 82.7(4)
C17 Dy2 C20 114.1(4)
C17 Dy2 C23 74.6(4)
C19 Dy2 Se1 137.5(3)
C19 Dy2 Se2 95.9(3)
C19 Dy2 C13 101.1(5)
C19 Dy2 C20 31.4(4)
C19 Dy2 C23 30.2(4)
C20 Dy2 Se1 110.8(3)
C20 Dy2 Se2 82.6(3)
C20 Dy2 C13 130.0(4)
C20 Dy2 C23 50.4(4)
C21 Dy2 Se1 86.0(3)
C21 Dy2 Se2 102.5(3)
C21 Dy2 C13 122.8(5)
C21 Dy2 C14 143.5(4)
C21 Dy2 C16 148.7(4)
C21 Dy2 C17 125.5(4)
C21 Dy2 C19 51.5(5)
C21 Dy2 C20 30.5(4)
C21 Dy2 C23 50.9(4)
C22 Dy2 Se1 91.8(3)
C22 Dy2 Se2 132.3(3)
C22 Dy2 C13 91.7(5)
C22 Dy2 C14 115.5(4)
C22 Dy2 C16 129.2(5)
C22 Dy2 C17 99.5(5)
C22 Dy2 C19 51.7(5)
C22 Dy2 C20 51.0(4)
C22 Dy2 C21 31.1(4)
C22 Dy2 C23 31.4(4)
C23 Dy2 Se1 122.5(3)
C23 Dy2 Se2 126.1(3)
Se2 Dy3 Se3 100.95(5)
C25 Dy3 Se2 134.0(3)
C25 Dy3 Se3 97.7(3)
C25 Dy3 C29 30.9(4)
C25 Dy3 C31 99.8(4)
C25 Dy3 C32 83.0(4)
C25 Dy3 C35 130.1(4)
C26 Dy3 Se2 115.3(3)
C26 Dy3 Se3 128.5(3)
C26 Dy3 C25 30.8(4)
C26 Dy3 C29 51.3(4)
C26 Dy3 C31 79.5(4)
C26 Dy3 C32 76.6(4)
C26 Dy3 C35 109.2(4)
C27 Dy3 Se2 85.0(3)
C27 Dy3 Se3 131.0(3)
C27 Dy3 C25 51.8(4)
C27 Dy3 C26 32.3(4)
C27 Dy3 C28 31.2(4)
C27 Dy3 C29 51.2(4)
C27 Dy3 C31 94.6(4)
C27 Dy3 C32 104.1(4)
C27 Dy3 C33 134.3(4)
C27 Dy3 C34 145.6(4)
C27 Dy3 C35 116.0(4)
C28 Dy3 Se2 84.2(3)
C28 Dy3 Se3 100.4(3)
C28 Dy3 C25 51.1(4)
C28 Dy3 C26 52.0(4)
C28 Dy3 C29 30.4(4)
C28 Dy3 C31 125.6(4)
C28 Dy3 C32 128.4(4)
C28 Dy3 C33 150.7(4)
C28 Dy3 C35 144.9(4)
C29 Dy3 Se2 111.7(3)
C29 Dy3 Se3 82.5(3)
C29 Dy3 C31 129.3(4)
C31 Dy3 Se2 98.5(3)
C31 Dy3 Se3 131.5(3)
C32 Dy3 Se2 128.0(3)
C32 Dy3 Se3 109.1(3)
C32 Dy3 C29 113.4(4)
C32 Dy3 C31 31.0(4)
C33 Dy3 Se2 124.5(3)
C33 Dy3 Se3 81.2(3)
C33 Dy3 C25 99.6(4)
C33 Dy3 C26 104.1(4)
C33 Dy3 C29 123.4(4)
C33 Dy3 C31 51.4(4)
C33 Dy3 C32 30.8(4)
C33 Dy3 C35 51.2(4)
C34 Dy3 Se2 93.9(3)
C34 Dy3 Se3 83.0(3)
C34 Dy3 C25 130.0(4)
C34 Dy3 C26 126.7(4)
C34 Dy3 C28 176.4(5)
C34 Dy3 C29 152.5(4)
C34 Dy3 C31 51.5(4)
C34 Dy3 C32 50.9(4)
C34 Dy3 C33 30.8(4)
C34 Dy3 C35 31.5(4)
C35 Dy3 Se2 78.9(3)
C35 Dy3 Se3 112.9(3)
C35 Dy3 C29 160.0(4)
C35 Dy3 C31 30.7(4)
C35 Dy3 C32 50.7(4)
Dy2 Se1 Dy1 133.65(5)
C37 Se1 Dy1 114.3(4)
C37 Se1 Dy2 112.0(4)
Dy2 Se2 Dy3 131.91(5)
C46 Se2 Dy2 114.9(4)
C46 Se2 Dy3 110.9(4)
Dy1 Se3 Dy3 129.86(5)
C55 Se3 Dy1 113.3(4)
C55 Se3 Dy3 113.3(4)
C2 C1 Dy1 74.7(7)
C2 C1 C5 107.2(12)
C2 C1 C6 127.0(13)
C5 C1 Dy1 75.2(7)
C5 C1 C6 125.8(12)
C6 C1 Dy1 117.4(8)
Dy1 C2 H2 117.5
C1 C2 Dy1 74.2(8)
C1 C2 H2 125.5
C3 C2 Dy1 74.7(8)
C3 C2 C1 109.0(13)
C3 C2 H2 125.5
Dy1 C3 H3 117.4
C2 C3 Dy1 74.3(8)
C2 C3 H3 126.1
C2 C3 C4 107.8(13)
C4 C3 Dy1 74.2(8)
C4 C3 H3 126.1
Dy1 C4 H4 116.4
C3 C4 Dy1 74.6(8)
C3 C4 H4 126.0
C5 C4 Dy1 75.1(7)
C5 C4 C3 108.0(13)
C5 C4 H4 126.0
Dy1 C5 H5 118.7
C1 C5 Dy1 73.4(7)
C1 C5 H5 126.0
C4 C5 Dy1 73.8(7)
C4 C5 C1 108.0(12)
C4 C5 H5 126.0
C1 C6 H6A 109.5
C1 C6 H6B 109.5
C1 C6 H6C 109.5
H6A C6 H6B 109.5
H6A C6 H6C 109.5
H6B C6 H6C 109.5
C8 C7 Dy1 73.5(8)
C8 C7 C12 126.5(13)
C11 C7 Dy1 74.3(8)
C11 C7 C8 108.1(12)
C11 C7 C12 125.3(13)
C12 C7 Dy1 120.9(10)
Dy1 C8 H8 116.7
C7 C8 Dy1 75.5(8)
C7 C8 H8 126.3
C7 C8 C9 107.3(11)
C9 C8 Dy1 73.6(7)
C9 C8 H8 126.3
Dy1 C9 H9 116.4
C8 C9 Dy1 74.8(8)
C8 C9 H9 125.8
C10 C9 Dy1 75.0(7)
C10 C9 C8 108.4(11)
C10 C9 H9 125.8
Dy1 C10 H10 116.8
C9 C10 Dy1 73.9(7)
C9 C10 H10 126.2
C9 C10 C11 107.5(11)
C11 C10 Dy1 75.2(7)
C11 C10 H10 126.2
Dy1 C11 H11 117.7
C7 C11 Dy1 74.9(7)
C7 C11 C10 108.7(11)
C7 C11 H11 125.7
C10 C11 Dy1 73.7(7)
C10 C11 H11 125.7
C7 C12 H12A 109.5
C7 C12 H12B 109.5
C7 C12 H12C 109.5
H12A C12 H12B 109.5
H12A C12 H12C 109.5
H12B C12 H12C 109.5
C14 C13 Dy2 73.9(7)
C14 C13 C18 125.3(13)
C17 C13 Dy2 73.8(8)
C17 C13 C14 106.4(12)
C17 C13 C18 128.0(13)
C18 C13 Dy2 122.6(10)
Dy2 C14 H14 118.3
C13 C14 Dy2 74.8(8)
C13 C14 H14 125.8
C15 C14 Dy2 73.0(7)
C15 C14 C13 108.4(12)
C15 C14 H14 125.8
Dy2 C15 H15 115.1
C14 C15 Dy2 75.6(7)
C14 C15 H15 126.4
C16 C15 Dy2 75.2(8)
C16 C15 C14 107.2(11)
C16 C15 H15 126.4
Dy2 C16 H16 117.7
C15 C16 Dy2 73.6(7)
C15 C16 H16 125.7
C17 C16 Dy2 74.9(8)
C17 C16 C15 108.6(11)
C17 C16 H16 125.7
Dy2 C17 H17 116.8
C13 C17 Dy2 75.3(8)
C13 C17 H17 125.3
C16 C17 Dy2 74.4(8)
C16 C17 C13 109.4(12)
C16 C17 H17 125.3
C13 C18 H18A 109.5
C13 C18 H18B 109.5
C13 C18 H18C 109.5
H18A C18 H18B 109.5
H18A C18 H18C 109.5
H18B C18 H18C 109.5
C20 C19 Dy2 74.6(8)
C20 C19 C24 125.0(14)
C23 C19 Dy2 76.0(8)
C23 C19 C20 106.8(13)
C23 C19 C24 127.9(15)
C24 C19 Dy2 119.5(9)
Dy2 C20 H20 118.5
C19 C20 Dy2 73.9(8)
C19 C20 H20 125.8
C21 C20 Dy2 73.7(8)
C21 C20 C19 108.5(13)
C21 C20 H20 125.8
Dy2 C21 H21 116.5
C20 C21 Dy2 75.9(8)
C20 C21 H21 125.6
C20 C21 C22 108.7(14)
C22 C21 Dy2 74.0(8)
C22 C21 H21 125.6
Dy2 C22 H22 114.4
C21 C22 Dy2 74.9(8)
C21 C22 H22 126.6
C21 C22 C23 106.8(13)
C23 C22 Dy2 76.5(7)
C23 C22 H22 126.6
Dy2 C23 H23 120.3
C19 C23 Dy2 73.8(7)
C19 C23 C22 108.9(12)
C19 C23 H23 125.5
C22 C23 Dy2 72.1(7)
C22 C23 H23 125.5
C19 C24 H24A 109.5
C19 C24 H24B 109.5
C19 C24 H24C 109.5
H24A C24 H24B 109.5
H24A C24 H24C 109.5
H24B C24 H24C 109.5
C26 C25 Dy3 74.3(7)
C26 C25 C29 108.9(12)
C26 C25 C30 126.9(13)
C29 C25 Dy3 75.2(7)
C29 C25 C30 124.2(13)
C30 C25 Dy3 118.2(8)
Dy3 C26 H26 117.9
C25 C26 Dy3 74.8(7)
C25 C26 H26 126.8
C25 C26 C27 106.4(12)
C27 C26 Dy3 72.7(7)
C27 C26 H26 126.8
Dy3 C27 H27 115.7
C26 C27 Dy3 75.1(7)
C26 C27 H27 126.4
C28 C27 Dy3 75.1(7)
C28 C27 C26 107.3(12)
C28 C27 H27 126.4
Dy3 C28 H28 116.6
C27 C28 Dy3 73.7(8)
C27 C28 H28 125.5
C29 C28 Dy3 76.2(8)
C29 C28 C27 109.0(13)
C29 C28 H28 125.5
Dy3 C29 H29 118.8
C25 C29 Dy3 73.9(8)
C25 C29 H29 125.8
C28 C29 Dy3 73.4(8)
C28 C29 C25 108.4(13)
C28 C29 H29 125.8
C25 C30 H30A 109.5
C25 C30 H30B 109.5
C25 C30 H30C 109.5
H30A C30 H30B 109.5
H30A C30 H30C 109.5
H30B C30 H30C 109.5
C32 C31 Dy3 73.1(7)
C32 C31 C36 126.9(12)
C35 C31 Dy3 72.9(7)
C35 C31 C32 106.1(11)
C35 C31 C36 126.8(13)
C36 C31 Dy3 122.6(10)
Dy3 C32 H32 117.0
C31 C32 Dy3 76.0(8)
C31 C32 H32 125.4
C33 C32 Dy3 73.5(8)
C33 C32 C31 109.1(11)
C33 C32 H32 125.4
Dy3 C33 H33 116.5
C32 C33 Dy3 75.7(8)
C32 C33 H33 125.9
C34 C33 Dy3 74.0(8)
C34 C33 C32 108.2(12)
C34 C33 H33 125.9
Dy3 C34 H34 115.3
C33 C34 Dy3 75.2(8)
C33 C34 H34 126.0
C33 C34 C35 108.1(12)
C35 C34 Dy3 75.7(7)
C35 C34 H34 126.0
Dy3 C35 H35 117.0
C31 C35 Dy3 76.4(8)
C31 C35 C34 108.4(12)
C31 C35 H35 125.8
C34 C35 Dy3 72.8(7)
C34 C35 H35 125.8
C31 C36 H36A 109.5
C31 C36 H36B 109.5
C31 C36 H36C 109.5
H36A C36 H36B 109.5
H36A C36 H36C 109.5
H36B C36 H36C 109.5
C38 C37 Se1 119.5(10)
C42 C37 Se1 121.0(10)
C42 C37 C38 119.4(12)
C37 C38 C43 123.0(13)
C39 C38 C37 117.5(13)
C39 C38 C43 119.5(13)
C38 C39 H39 118.1
C40 C39 C38 123.8(13)
C40 C39 H39 118.1
C39 C40 C44 123.0(14)
C41 C40 C39 116.0(13)
C41 C40 C44 121.0(14)
C40 C41 H41 117.9
C40 C41 C42 124.3(14)
C42 C41 H41 117.9
C37 C42 C45 122.4(12)
C41 C42 C37 118.9(13)
C41 C42 C45 118.7(13)
C38 C43 H43A 109.5
C38 C43 H43B 109.5
C38 C43 H43C 109.5
H43A C43 H43B 109.5
H43A C43 H43C 109.5
H43B C43 H43C 109.5
C40 C44 H44A 109.5
C40 C44 H44B 109.5
C40 C44 H44C 109.5
H44A C44 H44B 109.5
H44A C44 H44C 109.5
H44B C44 H44C 109.5
C42 C45 H45A 109.5
C42 C45 H45B 109.5
C42 C45 H45C 109.5
H45A C45 H45B 109.5
H45A C45 H45C 109.5
H45B C45 H45C 109.5
C47 C46 Se2 118.3(10)
C51 C46 Se2 121.7(10)
C51 C46 C47 120.0(12)
C46 C47 C52 121.8(13)
C48 C47 C46 118.7(12)
C48 C47 C52 119.5(13)
C47 C48 H48 118.8
C49 C48 C47 122.4(13)
C49 C48 H48 118.8
C48 C49 C50 117.5(13)
C48 C49 C53 121.7(12)
C50 C49 C53 120.7(13)
C49 C50 H50 118.9
C49 C50 C51 122.2(13)
C51 C50 H50 118.9
C46 C51 C50 119.1(12)
C46 C51 C54 123.2(12)
C50 C51 C54 117.7(13)
C47 C52 H52A 109.5
C47 C52 H52B 109.5
C47 C52 H52C 109.5
H52A C52 H52B 109.5
H52A C52 H52C 109.5
H52B C52 H52C 109.5
C49 C53 H53A 109.5
C49 C53 H53B 109.5
C49 C53 H53C 109.5
H53A C53 H53B 109.5
H53A C53 H53C 109.5
H53B C53 H53C 109.5
C51 C54 H54A 109.5
C51 C54 H54B 109.5
C51 C54 H54C 109.5
H54A C54 H54B 109.5
H54A C54 H54C 109.5
H54B C54 H54C 109.5
C56 C55 Se3 122.0(10)
C56 C55 C60 120.0(12)
C60 C55 Se3 118.0(10)
C55 C56 C57 117.9(12)
C55 C56 C61 121.6(13)
C57 C56 C61 120.4(13)
C56 C57 H57 117.9
C58 C57 C56 124.1(13)
C58 C57 H57 117.9
C57 C58 C59 116.7(13)
C57 C58 C62 121.0(14)
C59 C58 C62 122.3(13)
C58 C59 H59 118.2
C58 C59 C60 123.6(13)
C60 C59 H59 118.2
C55 C60 C63 122.0(13)
C59 C60 C55 117.5(13)
C59 C60 C63 120.4(13)
C56 C61 H61A 109.5
C56 C61 H61B 109.5
C56 C61 H61C 109.5
H61A C61 H61B 109.5
H61A C61 H61C 109.5
H61B C61 H61C 109.5
C58 C62 H62A 109.5
C58 C62 H62B 109.5
C58 C62 H62C 109.5
H62A C62 H62B 109.5
H62A C62 H62C 109.5
H62B C62 H62C 109.5
C60 C63 H63A 109.5
C60 C63 H63B 109.5
C60 C63 H63C 109.5
H63A C63 H63B 109.5
H63A C63 H63C 109.5
H63B C63 H63C 109.5
C65 C64 C69 118.2(14)
C65 C64 C70 121.5(15)
C69 C64 C70 120.3(15)
C64 C65 H65 118.8
C64 C65 C66 122.5(15)
C66 C65 H65 118.8
C65 C66 H66 120.5
C65 C66 C67 118.9(15)
C67 C66 H66 120.5
C66 C67 H67 120.1
C68 C67 C66 119.8(15)
C68 C67 H67 120.1
C67 C68 H68 120.1
C67 C68 C69 119.9(16)
C69 C68 H68 120.1
C64 C69 C68 120.7(15)
C64 C69 H69 119.7
C68 C69 H69 119.7
C64 C70 H70A 109.5
C64 C70 H70B 109.5
C64 C70 H70C 109.5
H70A C70 H70B 109.5
H70A C70 H70C 109.5
H70B C70 H70C 109.5

loop_
_geom_bond_atom_site_label_1
_geom_bond_atom_site_label_2
_geom_bond_distance
Dy1 Se1 2.9306(15)
Dy1 Se3 2.9084(14)
Dy1 C1 2.626(13)
Dy1 C2 2.633(14)
Dy1 C3 2.638(14)
Dy1 C4 2.633(13)
Dy1 C5 2.649(12)
Dy1 C7 2.647(13)
Dy1 C8 2.622(13)
Dy1 C9 2.605(13)
Dy1 C10 2.620(12)
Dy1 C11 2.640(13)
Dy2 Se1 2.9082(15)
Dy2 Se2 2.9117(14)
Dy2 C13 2.644(14)
Dy2 C14 2.633(12)
Dy2 C15 2.599(12)
Dy2 C16 2.619(13)
Dy2 C17 2.625(13)
Dy2 C19 2.634(14)
Dy2 C20 2.643(14)
Dy2 C21 2.616(15)
Dy2 C22 2.604(12)
Dy2 C23 2.662(12)
Dy3 Se2 2.9186(15)
Dy3 Se3 2.9331(15)
Dy3 C25 2.640(12)
Dy3 C26 2.635(12)
Dy3 C27 2.603(12)
Dy3 C28 2.622(14)
Dy3 C29 2.657(14)
Dy3 C31 2.689(13)
Dy3 C32 2.652(13)
Dy3 C33 2.623(13)
Dy3 C34 2.608(13)
Dy3 C35 2.644(12)
Se1 C37 1.923(12)
Se2 C46 1.936(14)
Se3 C55 1.939(13)
C1 C2 1.408(19)
C1 C5 1.428(19)
C1 C6 1.497(18)
C2 H2 0.9500
C2 C3 1.41(2)
C3 H3 0.9500
C3 C4 1.42(2)
C4 H4 0.9500
C4 C5 1.414(18)
C5 H5 0.9500
C6 H6A 0.9800
C6 H6B 0.9800
C6 H6C 0.9800
C7 C8 1.406(18)
C7 C11 1.403(18)
C7 C12 1.51(2)
C8 H8 0.9500
C8 C9 1.424(18)
C9 H9 0.9500
C9 C10 1.400(18)
C10 H10 0.9500
C10 C11 1.409(18)
C11 H11 0.9500
C12 H12A 0.9800
C12 H12B 0.9800
C12 H12C 0.9800
C13 C14 1.422(18)
C13 C17 1.404(19)
C13 C18 1.519(19)
C14 H14 0.9500
C14 C15 1.414(17)
C15 H15 0.9500
C15 C16 1.403(18)
C16 H16 0.9500
C16 C17 1.385(18)
C17 H17 0.9500
C18 H18A 0.9800
C18 H18B 0.9800
C18 H18C 0.9800
C19 C20 1.43(2)
C19 C23 1.381(19)
C19 C24 1.49(2)
C20 H20 0.9500
C20 C21 1.38(2)
C21 H21 0.9500
C21 C22 1.40(2)
C22 H22 0.9500
C22 C23 1.426(19)
C23 H23 0.9500
C24 H24A 0.9800
C24 H24B 0.9800
C24 H24C 0.9800
C25 C26 1.403(18)
C25 C29 1.41(2)
C25 C30 1.514(18)
C26 H26 0.9500
C26 C27 1.456(18)
C27 H27 0.9500
C27 C28 1.406(19)
C28 H28 0.9500
C28 C29 1.386(19)
C29 H29 0.9500
C30 H30A 0.9800
C30 H30B 0.9800
C30 H30C 0.9800
C31 C32 1.426(19)
C31 C35 1.413(17)
C31 C36 1.487(19)
C32 H32 0.9500
C32 C33 1.402(19)
C33 H33 0.9500
C33 C34 1.388(18)
C34 H34 0.9500
C34 C35 1.426(18)
C35 H35 0.9500
C36 H36A 0.9800
C36 H36B 0.9800
C36 H36C 0.9800
C37 C38 1.410(17)
C37 C42 1.401(18)
C38 C39 1.396(19)
C38 C43 1.509(19)
C39 H39 0.9500
C39 C40 1.38(2)
C40 C41 1.363(19)
C40 C44 1.50(2)
C41 H41 0.9500
C41 C42 1.372(18)
C42 C45 1.519(19)
C43 H43A 0.9800
C43 H43B 0.9800
C43 H43C 0.9800
C44 H44A 0.9800
C44 H44B 0.9800
C44 H44C 0.9800
C45 H45A 0.9800
C45 H45B 0.9800
C45 H45C 0.9800
C46 C47 1.402(18)
C46 C51 1.388(19)
C47 C48 1.399(19)
C47 C52 1.529(19)
C48 H48 0.9500
C48 C49 1.374(19)
C49 C50 1.390(18)
C49 C53 1.517(19)
C50 H50 0.9500
C50 C51 1.392(18)
C51 C54 1.496(18)
C52 H52A 0.9800
C52 H52B 0.9800
C52 H52C 0.9800
C53 H53A 0.9800
C53 H53B 0.9800
C53 H53C 0.9800
C54 H54A 0.9800
C54 H54B 0.9800
C54 H54C 0.9800
C55 C56 1.386(18)
C55 C60 1.422(18)
C56 C57 1.390(19)
C56 C61 1.525(18)
C57 H57 0.9500
C57 C58 1.355(19)
C58 C59 1.374(19)
C58 C62 1.507(18)
C59 H59 0.9500
C59 C60 1.381(19)
C60 C63 1.537(19)
C61 H61A 0.9800
C61 H61B 0.9800
C61 H61C 0.9800
C62 H62A 0.9800
C62 H62B 0.9800
C62 H62C 0.9800
C63 H63A 0.9800
C63 H63B 0.9800
C63 H63C 0.9800
C64 C65 1.37(2)
C64 C69 1.38(2)
C64 C70 1.48(2)
C65 H65 0.9500
C65 C66 1.37(2)
C66 H66 0.9500
C66 C67 1.39(2)
C67 H67 0.9500
C67 C68 1.37(2)
C68 H68 0.9500
C68 C69 1.39(2)
C69 H69 0.9500
C70 H70A 0.9800
C70 H70B 0.9800
C70 H70C 0.9800

loop_
_geom_torsion_atom_site_label_1
_geom_torsion_atom_site_label_2
_geom_torsion_atom_site_label_3
_geom_torsion_atom_site_label_4
_geom_torsion
Dy1 C1 C2 C3 67.2(10)
Dy1 C1 C5 C4 -66.3(9)
Dy1 C2 C3 C4 67.2(10)
Dy1 C3 C4 C5 68.3(9)
Dy1 C4 C5 C1 66.0(9)
Dy1 C7 C8 C9 67.2(9)
Dy1 C7 C11 C10 -66.5(9)
Dy1 C8 C9 C10 68.1(9)
Dy1 C9 C10 C11 68.3(9)
Dy1 C10 C11 C7 67.3(9)
Dy2 C13 C14 C15 65.9(9)
Dy2 C13 C17 C16 -67.3(10)
Dy2 C14 C15 C16 69.2(9)
Dy2 C15 C16 C17 67.4(10)
Dy2 C16 C17 C13 67.9(10)
Dy2 C19 C20 C21 66.1(10)
Dy2 C19 C23 C22 -64.0(9)
Dy2 C20 C21 C22 67.3(10)
Dy2 C21 C22 C23 70.5(9)
Dy2 C22 C23 C19 65.1(9)
Dy3 C25 C26 C27 -66.3(8)
Dy3 C25 C29 C28 65.8(9)
Dy3 C26 C27 C28 -68.8(8)
Dy3 C27 C28 C29 -68.7(9)
Dy3 C28 C29 C25 -66.1(9)
Dy3 C31 C32 C33 -66.6(10)
Dy3 C31 C35 C34 66.4(9)
Dy3 C32 C33 C34 -67.5(10)
Dy3 C33 C34 C35 -69.2(9)
Dy3 C34 C35 C31 -68.7(9)
Se1 C37 C38 C39 -176.8(10)
Se1 C37 C38 C43 2.5(19)
Se1 C37 C42 C41 178.4(10)
Se1 C37 C42 C45 -1.8(17)
Se2 C46 C47 C48 178.7(10)
Se2 C46 C47 C52 -1.3(18)
Se2 C46 C51 C50 -179.8(9)
Se2 C46 C51 C54 1.1(17)
Se3 C55 C56 C57 179.5(9)
Se3 C55 C56 C61 1.7(17)
Se3 C55 C60 C59 -178.8(9)
Se3 C55 C60 C63 3.2(16)
C1 C2 C3 Dy1 -66.9(10)
C1 C2 C3 C4 0.3(16)
C2 C1 C5 Dy1 68.5(9)
C2 C1 C5 C4 2.2(14)
C2 C3 C4 Dy1 -67.3(10)
C2 C3 C4 C5 1.0(15)
C3 C4 C5 Dy1 -68.0(9)
C3 C4 C5 C1 -2.0(15)
C5 C1 C2 Dy1 -68.8(9)
C5 C1 C2 C3 -1.6(15)
C6 C1 C2 Dy1 113.1(13)
C6 C1 C2 C3 -179.6(12)
C6 C1 C5 Dy1 -113.4(13)
C6 C1 C5 C4 -179.7(12)
C7 C8 C9 Dy1 -68.6(10)
C7 C8 C9 C10 -0.4(15)
C8 C7 C11 Dy1 66.3(10)
C8 C7 C11 C10 -0.2(15)
C8 C9 C10 Dy1 -68.0(9)
C8 C9 C10 C11 0.3(15)
C9 C10 C11 Dy1 -67.4(9)
C9 C10 C11 C7 -0.1(15)
C11 C7 C8 Dy1 -66.8(9)
C11 C7 C8 C9 0.4(15)
C12 C7 C8 Dy1 116.6(15)
C12 C7 C8 C9 -176.2(14)
C12 C7 C11 Dy1 -117.1(14)
C12 C7 C11 C10 176.4(14)
C13 C14 C15 Dy2 -67.1(9)
C13 C14 C15 C16 2.1(15)
C14 C13 C17 Dy2 67.3(9)
C14 C13 C17 C16 0.0(16)
C14 C15 C16 Dy2 -69.5(9)
C14 C15 C16 C17 -2.1(15)
C15 C16 C17 Dy2 -66.5(10)
C15 C16 C17 C13 1.4(16)
C17 C13 C14 Dy2 -67.2(10)
C17 C13 C14 C15 -1.3(15)
C18 C13 C14 Dy2 118.9(14)
C18 C13 C14 C15 -175.3(13)
C18 C13 C17 Dy2 -119.0(15)
C18 C13 C17 C16 173.7(14)
C19 C20 C21 Dy2 -66.3(10)
C19 C20 C21 C22 1.0(16)
C20 C19 C23 Dy2 68.8(9)
C20 C19 C23 C22 4.9(15)
C20 C21 C22 Dy2 -68.5(10)
C20 C21 C22 C23 2.0(16)
C21 C22 C23 Dy2 -69.4(9)
C21 C22 C23 C19 -4.3(15)
C23 C19 C20 Dy2 -69.8(9)
C23 C19 C20 C21 -3.7(16)
C24 C19 C20 Dy2 115.5(13)
C24 C19 C20 C21 -178.3(13)
C24 C19 C23 Dy2 -116.7(14)
C24 C19 C23 C22 179.3(13)
C25 C26 C27 Dy3 67.8(8)
C25 C26 C27 C28 -1.0(14)
C26 C25 C29 Dy3 -67.3(9)
C26 C25 C29 C28 -1.5(15)
C26 C27 C28 Dy3 68.8(8)
C26 C27 C28 C29 0.1(14)
C27 C28 C29 Dy3 67.0(9)
C27 C28 C29 C25 0.8(15)
C29 C25 C26 Dy3 67.9(9)
C29 C25 C26 C27 1.5(14)
C30 C25 C26 Dy3 -113.8(13)
C30 C25 C26 C27 179.9(12)
C30 C25 C29 Dy3 114.3(12)
C30 C25 C29 C28 -179.9(12)
C31 C32 C33 Dy3 68.2(10)
C31 C32 C33 C34 0.8(16)
C32 C31 C35 Dy3 -66.1(9)
C32 C31 C35 C34 0.3(15)
C32 C33 C34 Dy3 68.6(10)
C32 C33 C34 C35 -0.6(16)
C33 C34 C35 Dy3 68.9(10)
C33 C34 C35 C31 0.2(16)
C35 C31 C32 Dy3 65.9(9)
C35 C31 C32 C33 -0.7(15)
C36 C31 C32 Dy3 -118.4(14)
C36 C31 C32 C33 175.0(14)
C36 C31 C35 Dy3 118.3(14)
C36 C31 C35 C34 -175.4(14)
C37 C38 C39 C40 -1(2)
C38 C37 C42 C41 1.8(19)
C38 C37 C42 C45 -178.4(12)
C38 C39 C40 C41 0(2)
C38 C39 C40 C44 -178.4(14)
C39 C40 C41 C42 2(2)
C40 C41 C42 C37 -3(2)
C40 C41 C42 C45 177.5(13)
C42 C37 C38 C39 -0.2(19)
C42 C37 C38 C43 179.1(13)
C43 C38 C39 C40 179.8(14)
C44 C40 C41 C42 -179.8(14)
C46 C47 C48 C49 2(2)
C47 C46 C51 C50 1.2(19)
C47 C46 C51 C54 -178.0(12)
C47 C48 C49 C50 0(2)
C47 C48 C49 C53 179.0(12)
C48 C49 C50 C51 -1.0(19)
C49 C50 C51 C46 0.5(19)
C49 C50 C51 C54 179.7(12)
C51 C46 C47 C48 -2.2(19)
C51 C46 C47 C52 177.8(12)
C52 C47 C48 C49 -178.3(13)
C53 C49 C50 C51 179.9(12)
C55 C56 C57 C58 0(2)
C56 C55 C60 C59 0.7(18)
C56 C55 C60 C63 -177.3(12)
C56 C57 C58 C59 0(2)
C56 C57 C58 C62 179.5(13)
C57 C58 C59 C60 1(2)
C58 C59 C60 C55 -1(2)
C58 C59 C60 C63 176.9(13)
C60 C55 C56 C57 0.1(18)
C60 C55 C56 C61 -177.7(12)
C61 C56 C57 C58 177.4(12)
C62 C58 C59 C60 -178.6(13)
C64 C65 C66 C67 0(2)
C65 C64 C69 C68 0(2)
C65 C66 C67 C68 -1(2)
C66 C67 C68 C69 2(3)
C67 C68 C69 C64 -2(3)
C69 C64 C65 C66 1(2)
C70 C64 C65 C66 -179.7(15)
C70 C64 C69 C68 -179.2(15)
